data_4332558
loop_
_publ_author_name
'Das, Sanjib'
'Bharadwaj, Parimal K.'

_publ_section_title
;
 Self-Assembly of a Luminescent Zinc(II) Complex:&#x00A0; a Supramolecular
 Host&#x2212;Guest Fluorescence Signaling System for Selective
 Nitrobenzene Inclusion
;
_journal_issue 14
_journal_name_full 'Inorganic Chemistry'
_journal_page_first 5257
_journal_page_last 5259
_journal_paper_doi 10.1021/ic060518p
_journal_volume 45
_journal_year 2006
_chemical_formula_moiety 'C34 H33 N5 O6 Zn1'
_chemical_formula_sum 'C34 H33 N5 O6 Zn'
_chemical_formula_weight 673.02
_chemical_name_systematic
;
 ?
;
_space_group_IT_number 14
_symmetry_cell_setting monoclinic
_symmetry_space_group_name_Hall '-P 2yn'
_symmetry_space_group_name_H-M 'P 1 21/n 1'
_atom_sites_solution_hydrogens geom
_atom_sites_solution_primary direct
_atom_sites_solution_secondary difmap
_audit_creation_method SHELXL-97
_cell_angle_alpha 90.000(5)
_cell_angle_beta 95.044(5)
_cell_angle_gamma 90.000(5)
_cell_formula_units_Z 4
_cell_length_a 8.180(5)
_cell_length_b 27.217(5)
_cell_length_c 13.890(5)
_cell_measurement_reflns_used 999
_cell_measurement_temperature 100(2)
_cell_measurement_theta_max 28.36
_cell_measurement_theta_min 2.03
_cell_volume 3080(2)
_computing_cell_refinement 'SAINT 6.45  (Brucker, 2003)'
_computing_data_collection 'SMART 5.628 (Brucker, 2003)'
_computing_data_reduction 'SAINT 6.45  (Brucker, 2003)'
_computing_molecular_graphics 'Diamond 2.1e'
_computing_structure_refinement 'SHELXL-97 (Sheldrick, 1997)'
_computing_structure_solution SIR-97
_diffrn_ambient_temperature 100(2)
_diffrn_measured_fraction_theta_full 0.989
_diffrn_measured_fraction_theta_max 0.989
_diffrn_measurement_device_type 'Brucker SMART APEX'
_diffrn_measurement_method /w-scans
_diffrn_radiation_monochromator graphite
_diffrn_radiation_source 'fine-focus sealed tube'
_diffrn_radiation_type MoK\a
_diffrn_radiation_wavelength 0.71069
_diffrn_reflns_av_R_equivalents 0.0551
_diffrn_reflns_av_sigmaI/netI 0.0710
_diffrn_reflns_limit_h_max 10
_diffrn_reflns_limit_h_min -10
_diffrn_reflns_limit_k_max 36
_diffrn_reflns_limit_k_min -36
_diffrn_reflns_limit_l_max 18
_diffrn_reflns_limit_l_min -9
_diffrn_reflns_number 20523
_diffrn_reflns_theta_full 28.32
_diffrn_reflns_theta_max 28.32
_diffrn_reflns_theta_min 2.10
_diffrn_standards_decay_% 0.05
_exptl_absorpt_coefficient_mu 0.852
_exptl_absorpt_correction_T_max 0.8973
_exptl_absorpt_correction_T_min 0.8686
_exptl_absorpt_correction_type multi-scan
_exptl_absorpt_process_details 'SADABS 2.10 (Bruker 2003)'
_exptl_crystal_colour 'deep red'
_exptl_crystal_density_diffrn 1.451
_exptl_crystal_density_method 'not measured'
_exptl_crystal_description rectangular
_exptl_crystal_F_000 1400
_exptl_crystal_size_max 0.17
_exptl_crystal_size_mid 0.15
_exptl_crystal_size_min 0.13
_refine_diff_density_max 0.575
_refine_diff_density_min -0.377
_refine_diff_density_rms 0.091
_refine_ls_extinction_method none
_refine_ls_goodness_of_fit_ref 1.027
_refine_ls_hydrogen_treatment mixed
_refine_ls_matrix_type full
_refine_ls_number_parameters 415
_refine_ls_number_reflns 7579
_refine_ls_number_restraints 0
_refine_ls_restrained_S_all 1.027
_refine_ls_R_factor_all 0.0800
_refine_ls_R_factor_gt 0.0540
_refine_ls_shift/su_max 0.001
_refine_ls_shift/su_mean 0.000
_refine_ls_structure_factor_coef Fsqd
_refine_ls_weighting_details 'calc w=1/[\s^2^(Fo^2^)+(0.0626P)^2^+0.2490P] where P=(Fo^2^+2Fc^2^)/3'
_refine_ls_weighting_scheme calc
_refine_ls_wR_factor_gt 0.1200
_refine_ls_wR_factor_ref 0.1308
_reflns_number_gt 5496
_reflns_number_total 7579
_reflns_threshold_expression >2sigma(I)
_cod_data_source_file ic060518psup1.cif
_cod_data_source_block Compound2
_cod_original_sg_symbol_H-M P21/c
_cod_original_formula_sum 'C34 H33 N5 O6 Zn1'
_cod_database_code 4332558

loop_
_symmetry_equiv_pos_as_xyz
'x, y, z'
'-x+1/2, y+1/2, -z+1/2'
'-x, -y, -z'
'x-1/2, -y-1/2, z-1/2'

loop_
_atom_site_label
_atom_site_type_symbol
_atom_site_fract_x
_atom_site_fract_y
_atom_site_fract_z
_atom_site_U_iso_or_equiv
_atom_site_adp_type
_atom_site_occupancy
_atom_site_symmetry_multiplicity
_atom_site_calc_flag
_atom_site_refinement_flags
Zn1 Zn 0.75573(3) 0.113377(11) 0.04835(2) 0.01621(10) Uani 1 1 d .
O1 O 1.0032(2) 0.12690(7) 0.08219(14) 0.0189(4) Uani 1 1 d .
O2 O 0.8288(2) 0.15126(7) 0.18365(14) 0.0208(4) Uani 1 1 d .
O3 O 0.6776(2) 0.16692(7) -0.06332(14) 0.0195(4) Uani 1 1 d .
O4 O 0.5053(2) 0.12875(7) 0.02377(13) 0.0172(4) Uani 1 1 d .
O5 O 0.5788(3) 0.09956(10) 0.60263(18) 0.0449(6) Uani 1 1 d .
O6 O 0.5656(3) 0.06090(9) 0.46596(19) 0.0461(7) Uani 1 1 d .
N1 N 0.7134(3) 0.04704(8) 0.12354(17) 0.0185(5) Uani 1 1 d .
N2 N 0.7859(3) 0.05815(8) -0.05780(16) 0.0183(5) Uani 1 1 d .
N3 N 1.5080(3) 0.19526(10) 0.43665(18) 0.0294(6) Uani 1 1 d .
N4 N -0.0123(3) 0.22909(8) -0.28903(17) 0.0185(5) Uani 1 1 d .
N5 N 0.5015(3) 0.08107(10) 0.5320(2) 0.0314(6) Uani 1 1 d .
C1 C 0.6674(4) 0.04439(11) 0.2134(2) 0.0262(7) Uani 1 1 d .
H1 H 0.6712 0.0728 0.2508 0.031 Uiso 1 1 calc R
C2 C 0.6146(4) 0.00146(11) 0.2532(2) 0.0303(7) Uani 1 1 d .
H2 H 0.5846 0.0008 0.3162 0.036 Uiso 1 1 calc R
C3 C 0.6073(4) -0.04047(11) 0.1976(2) 0.0288(7) Uani 1 1 d .
H3 H 0.5700 -0.0698 0.2222 0.035 Uiso 1 1 calc R
C4 C 0.6557(3) -0.03862(10) 0.1049(2) 0.0242(6) Uani 1 1 d .
H4 H 0.6523 -0.0667 0.0665 0.029 Uiso 1 1 calc R
C5 C 0.7096(3) 0.00564(10) 0.0698(2) 0.0191(6) Uani 1 1 d .
C6 C 0.7647(3) 0.01151(10) -0.0287(2) 0.0182(6) Uani 1 1 d .
C7 C 0.7937(4) -0.02787(11) -0.0874(2) 0.0264(7) Uani 1 1 d .
H7 H 0.7785 -0.0599 -0.0664 0.032 Uiso 1 1 calc R
C8 C 0.8456(4) -0.01913(11) -0.1776(2) 0.0303(7) Uani 1 1 d .
H8 H 0.8677 -0.0453 -0.2175 0.036 Uiso 1 1 calc R
C9 C 0.8646(4) 0.02835(11) -0.2084(2) 0.0320(7) Uani 1 1 d .
H9 H 0.8969 0.0349 -0.2697 0.038 Uiso 1 1 calc R
C10 C 0.8343(4) 0.06606(10) -0.1457(2) 0.0251(7) Uani 1 1 d .
H10 H 0.8482 0.0983 -0.1656 0.030 Uiso 1 1 calc R
C11 C 1.6769(3) 0.18353(12) 0.4216(2) 0.0286(7) Uani 1 1 d .
H11A H 1.7481 0.1958 0.4749 0.043 Uiso 1 1 calc R
H11B H 1.7053 0.1985 0.3628 0.043 Uiso 1 1 calc R
H11C H 1.6892 0.1485 0.4172 0.043 Uiso 1 1 calc R
C12 C 1.4808(4) 0.22580(12) 0.5192(2) 0.0283(7) Uani 1 1 d .
H12A H 1.5832 0.2312 0.5569 0.042 Uiso 1 1 calc R
H12B H 1.4058 0.2096 0.5581 0.042 Uiso 1 1 calc R
H12C H 1.4353 0.2567 0.4972 0.042 Uiso 1 1 calc R
C13 C 1.3807(3) 0.18196(10) 0.37071(19) 0.0181(6) Uani 1 1 d .
C14 C 1.4081(3) 0.16102(9) 0.28138(19) 0.0165(5) Uani 1 1 d .
H14 H 1.5149 0.1548 0.2667 0.020 Uiso 1 1 calc R
C15 C 1.2777(3) 0.14939(9) 0.2147(2) 0.0170(5) Uani 1 1 d .
H15 H 1.2986 0.1359 0.1555 0.020 Uiso 1 1 calc R
C16 C 1.1148(3) 0.15764(9) 0.2346(2) 0.0161(5) Uani 1 1 d .
C17 C 1.0881(3) 0.17752(10) 0.3237(2) 0.0178(6) Uani 1 1 d .
H17 H 0.9809 0.1828 0.3387 0.021 Uiso 1 1 calc R
C18 C 1.2163(3) 0.18977(10) 0.3908(2) 0.0203(6) Uani 1 1 d .
H18 H 1.1942 0.2033 0.4498 0.024 Uiso 1 1 calc R
C19 C 0.9751(3) 0.14510(9) 0.1637(2) 0.0171(6) Uani 1 1 d .
C20 C 0.0135(3) 0.25325(10) -0.3799(2) 0.0224(6) Uani 1 1 d .
H20A H -0.0904 0.2631 -0.4115 0.034 Uiso 1 1 calc R
H20B H 0.0663 0.2309 -0.4207 0.034 Uiso 1 1 calc R
H20C H 0.0816 0.2817 -0.3674 0.034 Uiso 1 1 calc R
C21 C -0.1783(3) 0.21523(10) -0.2732(2) 0.0196(6) Uani 1 1 d .
H21A H -0.2534 0.2308 -0.3207 0.029 Uiso 1 1 calc R
H21B H -0.2021 0.2255 -0.2098 0.029 Uiso 1 1 calc R
H21C H -0.1896 0.1802 -0.2786 0.029 Uiso 1 1 calc R
C22 C 0.1180(3) 0.21162(9) -0.23041(19) 0.0145(5) Uani 1 1 d .
C23 C 0.2818(3) 0.22157(10) -0.2502(2) 0.0174(6) Uani 1 1 d .
H23 H 0.3013 0.2400 -0.3044 0.021 Uiso 1 1 calc R
C24 C 0.4128(3) 0.20433(10) -0.1902(2) 0.0179(6) Uani 1 1 d .
H24 H 0.5189 0.2113 -0.2052 0.021 Uiso 1 1 calc R
C25 C 0.3904(3) 0.17690(9) -0.10801(19) 0.0156(5) Uani 1 1 d .
C26 C 0.2285(3) 0.16795(9) -0.0866(2) 0.0156(5) Uani 1 1 d .
H26 H 0.2104 0.1505 -0.0310 0.019 Uiso 1 1 calc R
C27 C 0.0955(3) 0.18431(9) -0.14604(19) 0.0162(5) Uani 1 1 d .
H27 H -0.0102 0.1773 -0.1304 0.019 Uiso 1 1 calc R
C28 C 0.5316(3) 0.15712(9) -0.04591(19) 0.0156(5) Uani 1 1 d .
C29 C 0.3211(3) 0.08280(11) 0.5267(2) 0.0253(7) Uani 1 1 d .
C30 C 0.2323(4) 0.05776(12) 0.4536(2) 0.0319(7) Uani 1 1 d .
H30 H 0.2853 0.0407 0.4073 0.038 Uiso 1 1 calc R
C31 C 0.0632(4) 0.05843(12) 0.4503(3) 0.0376(8) Uani 1 1 d .
H31 H 0.0011 0.0417 0.4015 0.045 Uiso 1 1 calc R
C32 C -0.0138(4) 0.08397(12) 0.5193(3) 0.0352(8) Uani 1 1 d .
H32 H -0.1277 0.0839 0.5174 0.042 Uiso 1 1 calc R
C33 C 0.0771(4) 0.10962(11) 0.5913(3) 0.0339(8) Uani 1 1 d .
H33 H 0.0240 0.1271 0.6369 0.041 Uiso 1 1 calc R
C34 C 0.2470(4) 0.10937(10) 0.5959(2) 0.0268(7) Uani 1 1 d .
H34 H 0.3093 0.1265 0.6440 0.032 Uiso 1 1 calc R

loop_
_atom_site_aniso_label
_atom_site_aniso_U_11
_atom_site_aniso_U_22
_atom_site_aniso_U_33
_atom_site_aniso_U_23
_atom_site_aniso_U_13
_atom_site_aniso_U_12
Zn1 0.01454(16) 0.01457(16) 0.01898(19) -0.00067(13) -0.00156(12) -0.00007(12)
O1 0.0177(9) 0.0221(10) 0.0166(10) -0.0013(8) -0.0003(8) -0.0005(7)
O2 0.0127(9) 0.0230(10) 0.0263(11) -0.0053(9) -0.0009(8) 0.0006(7)
O3 0.0125(9) 0.0208(10) 0.0248(11) 0.0012(8) -0.0009(8) -0.0001(7)
O4 0.0160(9) 0.0200(9) 0.0155(10) 0.0009(8) 0.0005(8) 0.0012(7)
O5 0.0258(12) 0.0696(18) 0.0381(15) 0.0039(13) -0.0031(11) -0.0088(11)
O6 0.0246(12) 0.0585(16) 0.0572(18) -0.0135(14) 0.0144(12) 0.0038(11)
N1 0.0187(11) 0.0183(11) 0.0178(13) 0.0005(10) -0.0015(9) 0.0023(9)
N2 0.0170(11) 0.0175(12) 0.0203(13) -0.0010(10) -0.0002(10) -0.0019(8)
N3 0.0120(11) 0.0547(17) 0.0209(14) -0.0110(12) -0.0011(10) 0.0026(11)
N4 0.0133(11) 0.0238(12) 0.0181(12) 0.0055(10) 0.0006(9) 0.0035(9)
N5 0.0241(13) 0.0352(15) 0.0352(17) 0.0070(13) 0.0040(12) -0.0023(11)
C1 0.0307(16) 0.0230(15) 0.0246(17) -0.0018(13) 0.0010(13) 0.0013(12)
C2 0.0373(18) 0.0327(17) 0.0212(17) 0.0058(14) 0.0039(14) 0.0009(14)
C3 0.0357(17) 0.0251(16) 0.0248(18) 0.0067(13) -0.0018(14) -0.0060(13)
C4 0.0270(15) 0.0167(14) 0.0276(17) 0.0010(12) -0.0051(13) -0.0034(11)
C5 0.0152(13) 0.0202(14) 0.0209(15) 0.0005(11) -0.0051(11) 0.0015(10)
C6 0.0151(13) 0.0188(14) 0.0195(15) 0.0008(11) -0.0046(11) 0.0006(10)
C7 0.0327(16) 0.0197(15) 0.0259(17) -0.0019(13) -0.0027(13) 0.0026(12)
C8 0.0422(19) 0.0219(15) 0.0270(18) -0.0100(13) 0.0041(14) 0.0079(13)
C9 0.0391(19) 0.0333(18) 0.0252(18) -0.0037(14) 0.0122(15) -0.0019(14)
C10 0.0280(16) 0.0194(14) 0.0286(17) -0.0007(13) 0.0055(13) -0.0044(11)
C11 0.0141(14) 0.0417(18) 0.0298(18) 0.0001(15) 0.0019(13) 0.0002(12)
C12 0.0211(15) 0.048(2) 0.0158(16) -0.0047(14) 0.0011(12) -0.0035(13)
C13 0.0122(12) 0.0259(14) 0.0160(14) 0.0062(11) 0.0007(10) 0.0007(10)
C14 0.0120(12) 0.0185(13) 0.0197(15) 0.0002(11) 0.0055(10) 0.0011(10)
C15 0.0186(13) 0.0166(13) 0.0162(14) -0.0014(11) 0.0036(11) 0.0005(10)
C16 0.0161(13) 0.0134(12) 0.0188(14) 0.0010(11) 0.0019(11) -0.0003(10)
C17 0.0103(12) 0.0214(14) 0.0222(15) 0.0020(11) 0.0039(11) 0.0005(10)
C18 0.0178(14) 0.0277(15) 0.0159(15) -0.0032(12) 0.0037(11) 0.0000(11)
C19 0.0178(13) 0.0122(12) 0.0210(15) 0.0029(11) 0.0002(11) 0.0012(10)
C20 0.0195(14) 0.0281(15) 0.0194(15) 0.0043(12) 0.0014(12) 0.0044(11)
C21 0.0148(13) 0.0240(14) 0.0200(15) 0.0020(12) 0.0008(11) 0.0025(10)
C22 0.0146(12) 0.0151(13) 0.0138(14) -0.0027(10) 0.0018(10) 0.0009(9)
C23 0.0161(13) 0.0224(14) 0.0145(14) 0.0034(11) 0.0056(11) -0.0005(10)
C24 0.0110(12) 0.0194(14) 0.0241(16) 0.0007(11) 0.0062(11) -0.0013(10)
C25 0.0147(12) 0.0147(12) 0.0171(14) -0.0034(11) -0.0009(10) -0.0011(10)
C26 0.0169(13) 0.0161(13) 0.0140(13) 0.0041(11) 0.0034(10) -0.0017(10)
C27 0.0139(12) 0.0167(13) 0.0184(14) -0.0022(11) 0.0030(11) -0.0030(10)
C28 0.0179(13) 0.0124(12) 0.0164(14) -0.0050(11) 0.0013(10) -0.0005(10)
C29 0.0202(14) 0.0253(16) 0.0303(18) 0.0047(13) 0.0021(13) 0.0011(11)
C30 0.0296(17) 0.0331(18) 0.0337(19) -0.0061(15) 0.0066(14) 0.0021(13)
C31 0.0248(17) 0.041(2) 0.045(2) -0.0026(17) -0.0072(15) -0.0044(14)
C32 0.0174(15) 0.0343(18) 0.054(2) 0.0113(17) 0.0051(15) 0.0010(13)
C33 0.0336(18) 0.0299(17) 0.041(2) 0.0097(15) 0.0200(16) 0.0079(14)
C34 0.0331(17) 0.0252(16) 0.0223(16) 0.0043(13) 0.0039(13) 0.0010(12)

loop_
_atom_type_symbol
_atom_type_description
_atom_type_scat_dispersion_real
_atom_type_scat_dispersion_imag
_atom_type_scat_source
C C 0.0033 0.0016 'International Tables Vol C Tables 4.2.6.8 and 6.1.1.4'
H H 0.0000 0.0000 'International Tables Vol C Tables 4.2.6.8 and 6.1.1.4'
N N 0.0061 0.0033 'International Tables Vol C Tables 4.2.6.8 and 6.1.1.4'
O O 0.0106 0.0060 'International Tables Vol C Tables 4.2.6.8 and 6.1.1.4'
Zn Zn 0.2839 1.4301 'International Tables Vol C Tables 4.2.6.8 and 6.1.1.4'

loop_
_geom_angle_atom_site_label_1
_geom_angle_atom_site_label_2
_geom_angle_atom_site_label_3
_geom_angle
O1 Zn1 O4 157.89(8)
O1 Zn1 N1 103.73(8)
O4 Zn1 N1 92.89(8)
O1 Zn1 N2 96.43(8)
O4 Zn1 N2 101.50(8)
N1 Zn1 N2 77.02(9)
O1 Zn1 O2 62.08(7)
O4 Zn1 O2 103.69(7)
N1 Zn1 O2 91.28(8)
N2 Zn1 O2 152.69(8)
O1 Zn1 O3 105.19(7)
O4 Zn1 O3 61.87(7)
N1 Zn1 O3 149.83(8)
N2 Zn1 O3 91.36(8)
O2 Zn1 O3 109.74(7)
O1 Zn1 C19 31.27(8)
O4 Zn1 C19 133.33(8)
N1 Zn1 C19 96.86(9)
N2 Zn1 C19 125.17(9)
O2 Zn1 C19 30.91(7)
O3 Zn1 C19 112.36(8)
O1 Zn1 C28 134.57(8)
O4 Zn1 C28 31.05(8)
N1 Zn1 C28 121.64(9)
N2 Zn1 C28 95.68(9)
O2 Zn1 C28 111.36(8)
O3 Zn1 C28 30.92(7)
C19 Zn1 C28 130.08(9)
C19 O1 Zn1 91.25(15)
C19 O2 Zn1 86.62(16)
C28 O3 Zn1 86.90(15)
C28 O4 Zn1 91.00(15)
C1 N1 C5 118.4(2)
C1 N1 Zn1 125.10(19)
C5 N1 Zn1 115.67(18)
C10 N2 C6 118.9(2)
C10 N2 Zn1 125.46(18)
C6 N2 Zn1 115.46(18)
C13 N3 C12 121.2(2)
C13 N3 C11 121.5(2)
C12 N3 C11 117.0(2)
C22 N4 C21 120.8(2)
C22 N4 C20 120.5(2)
C21 N4 C20 117.4(2)
O6 N5 O5 123.9(3)
O6 N5 C29 118.1(3)
O5 N5 C29 118.0(3)
N1 C1 C2 122.9(3)
C3 C2 C1 118.5(3)
C2 C3 C4 119.4(3)
C3 C4 C5 119.1(3)
N1 C5 C4 121.6(3)
N1 C5 C6 115.1(2)
C4 C5 C6 123.3(3)
N2 C6 C7 121.4(3)
N2 C6 C5 115.8(2)
C7 C6 C5 122.8(3)
C8 C7 C6 119.1(3)
C9 C8 C7 119.9(3)
C8 C9 C10 118.0(3)
N2 C10 C9 122.8(3)
N3 C13 C14 121.8(2)
N3 C13 C18 120.5(3)
C14 C13 C18 117.7(2)
C15 C14 C13 120.7(2)
C14 C15 C16 121.3(2)
C17 C16 C15 117.8(2)
C17 C16 C19 120.7(2)
C15 C16 C19 121.5(2)
C18 C17 C16 121.8(2)
C17 C18 C13 120.6(3)
O2 C19 O1 119.7(2)
O2 C19 C16 120.9(2)
O1 C19 C16 119.4(2)
O2 C19 Zn1 62.47(14)
O1 C19 Zn1 57.48(13)
C16 C19 Zn1 172.65(18)
N4 C22 C27 121.6(2)
N4 C22 C23 121.2(2)
C27 C22 C23 117.1(2)
C24 C23 C22 121.0(2)
C23 C24 C25 121.8(2)
C24 C25 C26 117.5(2)
C24 C25 C28 121.4(2)
C26 C25 C28 121.0(2)
C27 C26 C25 121.8(2)
C26 C27 C22 120.8(2)
O3 C28 O4 119.9(2)
O3 C28 C25 120.8(2)
O4 C28 C25 119.3(2)
O3 C28 Zn1 62.18(14)
O4 C28 Zn1 57.96(13)
C25 C28 Zn1 172.34(18)
C30 C29 C34 122.4(3)
C30 C29 N5 118.8(3)
C34 C29 N5 118.8(3)
C29 C30 C31 118.7(3)
C30 C31 C32 120.0(3)
C31 C32 C33 120.5(3)
C32 C33 C34 120.3(3)
C29 C34 C33 118.0(3)

loop_
_geom_bond_atom_site_label_1
_geom_bond_atom_site_label_2
_geom_bond_distance
Zn1 O1 2.070(2)
Zn1 O4 2.089(2)
Zn1 N1 2.129(2)
Zn1 N2 2.135(2)
Zn1 O2 2.181(2)
Zn1 O3 2.1825(19)
Zn1 C19 2.455(3)
Zn1 C28 2.464(3)
O1 C19 1.274(3)
O2 C19 1.263(3)
O3 C28 1.268(3)
O4 C28 1.271(3)
O5 N5 1.228(3)
O6 N5 1.225(3)
N1 C1 1.337(4)
N1 C5 1.350(3)
N2 C10 1.333(3)
N2 C6 1.348(3)
N3 C13 1.374(3)
N3 C12 1.449(4)
N3 C11 1.451(3)
N4 C22 1.369(3)
N4 C21 1.444(3)
N4 C20 1.455(3)
N5 C29 1.471(4)
C1 C2 1.378(4)
C2 C3 1.376(4)
C3 C4 1.381(4)
C4 C5 1.386(4)
C5 C6 1.486(4)
C6 C7 1.380(4)
C7 C8 1.379(4)
C8 C9 1.374(4)
C9 C10 1.383(4)
C13 C14 1.401(4)
C13 C18 1.413(4)
C14 C15 1.387(4)
C15 C16 1.402(3)
C16 C17 1.385(4)
C16 C19 1.482(4)
C17 C18 1.382(4)
C22 C27 1.413(4)
C22 C23 1.417(3)
C23 C24 1.380(4)
C24 C25 1.390(4)
C25 C26 1.404(3)
C25 C28 1.481(4)
C26 C27 1.381(4)
C29 C30 1.376(4)
C29 C34 1.384(4)
C30 C31 1.380(4)
C31 C32 1.380(5)
C32 C33 1.382(5)
C33 C34 1.386(4)

loop_
_geom_torsion_atom_site_label_1
_geom_torsion_atom_site_label_2
_geom_torsion_atom_site_label_3
_geom_torsion_atom_site_label_4
_geom_torsion
O4 Zn1 O1 C19 57.2(3)
N1 Zn1 O1 C19 -80.47(16)
N2 Zn1 O1 C19 -158.63(15)
O2 Zn1 O1 C19 3.59(14)
O3 Zn1 O1 C19 108.20(15)
C28 Zn1 O1 C19 96.84(17)
O1 Zn1 O2 C19 -3.63(14)
O4 Zn1 O2 C19 -165.45(15)
N1 Zn1 O2 C19 101.26(15)
N2 Zn1 O2 C19 37.8(2)
O3 Zn1 O2 C19 -100.80(15)
C28 Zn1 O2 C19 -133.84(15)
O1 Zn1 O3 C28 -164.16(14)
O4 Zn1 O3 C28 -3.52(14)
N1 Zn1 O3 C28 32.8(2)
N2 Zn1 O3 C28 98.81(15)
O2 Zn1 O3 C28 -98.87(15)
C19 Zn1 O3 C28 -131.94(15)
O1 Zn1 O4 C28 61.7(3)
N1 Zn1 O4 C28 -159.17(15)
N2 Zn1 O4 C28 -81.83(16)
O2 Zn1 O4 C28 108.81(15)
O3 Zn1 O4 C28 3.50(14)
C19 Zn1 O4 C28 98.59(17)
O1 Zn1 N1 C1 90.8(2)
O4 Zn1 N1 C1 -74.5(2)
N2 Zn1 N1 C1 -175.7(2)
O2 Zn1 N1 C1 29.2(2)
O3 Zn1 N1 C1 -106.1(3)
C19 Zn1 N1 C1 59.7(2)
C28 Zn1 N1 C1 -87.0(2)
O1 Zn1 N1 C5 -99.56(18)
O4 Zn1 N1 C5 95.13(18)
N2 Zn1 N1 C5 -6.01(18)
O2 Zn1 N1 C5 -161.10(18)
O3 Zn1 N1 C5 63.6(2)
C19 Zn1 N1 C5 -130.60(19)
C28 Zn1 N1 C5 82.7(2)
O1 Zn1 N2 C10 -72.1(2)
O4 Zn1 N2 C10 94.9(2)
N1 Zn1 N2 C10 -174.8(2)
O2 Zn1 N2 C10 -108.1(3)
O3 Zn1 N2 C10 33.4(2)
C19 Zn1 N2 C10 -85.5(2)
C28 Zn1 N2 C10 64.0(2)
O1 Zn1 N2 C6 102.88(18)
O4 Zn1 N2 C6 -90.12(18)
N1 Zn1 N2 C6 0.22(17)
O2 Zn1 N2 C6 66.9(3)
O3 Zn1 N2 C6 -151.67(18)
C19 Zn1 N2 C6 89.51(19)
C28 Zn1 N2 C6 -120.99(18)
C5 N1 C1 C2 -0.8(4)
Zn1 N1 C1 C2 168.6(2)
N1 C1 C2 C3 -0.7(5)
C1 C2 C3 C4 1.3(5)
C2 C3 C4 C5 -0.5(4)
C1 N1 C5 C4 1.6(4)
Zn1 N1 C5 C4 -168.8(2)
C1 N1 C5 C6 -179.2(2)
Zn1 N1 C5 C6 10.4(3)
C3 C4 C5 N1 -1.0(4)
C3 C4 C5 C6 179.8(3)
C10 N2 C6 C7 0.7(4)
Zn1 N2 C6 C7 -174.6(2)
C10 N2 C6 C5 -179.6(2)
Zn1 N2 C6 C5 5.1(3)
N1 C5 C6 N2 -10.3(3)
C4 C5 C6 N2 168.9(2)
N1 C5 C6 C7 169.4(2)
C4 C5 C6 C7 -11.4(4)
N2 C6 C7 C8 0.1(4)
C5 C6 C7 C8 -179.6(3)
C6 C7 C8 C9 -1.2(5)
C7 C8 C9 C10 1.6(5)
C6 N2 C10 C9 -0.3(4)
Zn1 N2 C10 C9 174.5(2)
C8 C9 C10 N2 -0.9(5)
C12 N3 C13 C14 167.1(3)
C11 N3 C13 C14 -6.7(4)
C12 N3 C13 C18 -12.0(4)
C11 N3 C13 C18 174.2(3)
N3 C13 C14 C15 -177.8(3)
C18 C13 C14 C15 1.3(4)
C13 C14 C15 C16 -0.7(4)
C14 C15 C16 C17 -0.5(4)
C14 C15 C16 C19 -179.8(2)
C15 C16 C17 C18 1.0(4)
C19 C16 C17 C18 -179.6(2)
C16 C17 C18 C13 -0.5(4)
N3 C13 C18 C17 178.4(3)
C14 C13 C18 C17 -0.7(4)
Zn1 O2 C19 O1 6.0(2)
Zn1 O2 C19 C16 -172.5(2)
Zn1 O1 C19 O2 -6.3(2)
Zn1 O1 C19 C16 172.2(2)
C17 C16 C19 O2 -1.6(4)
C15 C16 C19 O2 177.7(2)
C17 C16 C19 O1 179.9(2)
C15 C16 C19 O1 -0.8(4)
C17 C16 C19 Zn1 -116.9(15)
C15 C16 C19 Zn1 62.4(16)
O1 Zn1 C19 O2 173.8(2)
O4 Zn1 C19 O2 19.6(2)
N1 Zn1 C19 O2 -80.96(15)
N2 Zn1 C19 O2 -159.90(14)
O3 Zn1 C19 O2 91.37(15)
C28 Zn1 C19 O2 61.40(18)
O4 Zn1 C19 O1 -154.21(13)
N1 Zn1 C19 O1 105.22(15)
N2 Zn1 C19 O1 26.29(18)
O2 Zn1 C19 O1 -173.8(2)
O3 Zn1 C19 O1 -82.44(15)
C28 Zn1 C19 O1 -112.41(15)
O1 Zn1 C19 C16 -67.2(15)
O4 Zn1 C19 C16 138.6(15)
N1 Zn1 C19 C16 38.0(15)
N2 Zn1 C19 C16 -40.9(15)
O2 Zn1 C19 C16 119.0(16)
O3 Zn1 C19 C16 -149.6(15)
C28 Zn1 C19 C16 -180(100)
C21 N4 C22 C27 -7.5(4)
C20 N4 C22 C27 -174.4(2)
C21 N4 C22 C23 174.5(2)
C20 N4 C22 C23 7.6(4)
N4 C22 C23 C24 179.2(2)
C27 C22 C23 C24 1.3(4)
C22 C23 C24 C25 -0.4(4)
C23 C24 C25 C26 -1.2(4)
C23 C24 C25 C28 177.9(2)
C24 C25 C26 C27 1.9(4)
C28 C25 C26 C27 -177.1(2)
C25 C26 C27 C22 -1.1(4)
N4 C22 C27 C26 -178.5(2)
C23 C22 C27 C26 -0.5(4)
Zn1 O3 C28 O4 5.9(2)
Zn1 O3 C28 C25 -171.9(2)
Zn1 O4 C28 O3 -6.1(2)
Zn1 O4 C28 C25 171.7(2)
C24 C25 C28 O3 3.8(4)
C26 C25 C28 O3 -177.2(2)
C24 C25 C28 O4 -174.0(2)
C26 C25 C28 O4 5.0(4)
C24 C25 C28 Zn1 -107.1(14)
C26 C25 C28 Zn1 71.9(15)
O1 Zn1 C28 O3 21.71(19)
O4 Zn1 C28 O3 174.0(2)
N1 Zn1 C28 O3 -161.36(14)
N2 Zn1 C28 O3 -83.12(15)
O2 Zn1 C28 O3 93.02(15)
C19 Zn1 C28 O3 64.05(18)
O1 Zn1 C28 O4 -152.27(14)
N1 Zn1 C28 O4 24.66(18)
N2 Zn1 C28 O4 102.90(15)
O2 Zn1 C28 O4 -80.96(15)
O3 Zn1 C28 O4 -174.0(2)
C19 Zn1 C28 O4 -109.93(16)
O1 Zn1 C28 C25 136.6(14)
O4 Zn1 C28 C25 -71.2(14)
N1 Zn1 C28 C25 -46.5(15)
N2 Zn1 C28 C25 31.7(14)
O2 Zn1 C28 C25 -152.1(14)
O3 Zn1 C28 C25 114.9(15)
C19 Zn1 C28 C25 179(100)
O6 N5 C29 C30 6.3(4)
O5 N5 C29 C30 -173.1(3)
O6 N5 C29 C34 -174.0(3)
O5 N5 C29 C34 6.6(4)
C34 C29 C30 C31 -1.3(5)
N5 C29 C30 C31 178.4(3)
C29 C30 C31 C32 0.2(5)
C30 C31 C32 C33 1.0(5)
C31 C32 C33 C34 -1.0(5)
C30 C29 C34 C33 1.2(4)
N5 C29 C34 C33 -178.4(3)
C32 C33 C34 C29 -0.1(4)
